data_4333313
loop_
_publ_author_name
'Fan, Sai-Rong'
'Zhu, Long-Guan'

_publ_section_title
;
 Syntheses, structures, and characterizations of four new lead(II)
 5-sulfosalicylate complexes with both chelating and bridging neutral
 ligands.
;
_journal_issue 16
_journal_name_full 'Inorganic chemistry'
_journal_page_first 6785
_journal_page_last 6793
_journal_paper_doi 10.1021/ic700611e
_journal_volume 46
_journal_year 2007
_chemical_formula_moiety 'C44 H36 N6 O14 Pb2 S2'
_chemical_formula_sum 'C44 H36 N6 O14 Pb2 S2'
_chemical_formula_weight 1351.29
_chemical_name_systematic
;
 ?
;
_space_group_IT_number 14
_symmetry_cell_setting monoclinic
_symmetry_space_group_name_Hall '-P 2ybc'
_symmetry_space_group_name_H-M 'P 1 21/c 1'
_atom_sites_solution_hydrogens geom
_atom_sites_solution_primary direct
_atom_sites_solution_secondary difmap
_audit_creation_method SHELXL-97
_cell_angle_alpha 90.00
_cell_angle_beta 116.482(2)
_cell_angle_gamma 90.00
_cell_formula_units_Z 2
_cell_length_a 14.1956(8)
_cell_length_b 10.9841(7)
_cell_length_c 15.5903(9)
_cell_measurement_reflns_used 9233
_cell_measurement_temperature 295(2)
_cell_measurement_theta_max 27.47
_cell_measurement_theta_min 2.45
_cell_volume 2175.9(2)
_computing_cell_refinement 'SAINT (Bruker, 2002)'
_computing_data_collection 'SMART (Bruker, 2002)'
_computing_data_reduction SAINT
_computing_molecular_graphics 'Ortep-3 for Windows (Farrugia, 1997)'
_computing_publication_material 'WinGX (Farrugia, 1999)'
_computing_structure_refinement 'SHELXL-97 (Sheldrick, 1997)'
_computing_structure_solution 'SHELXS-97 (Sheldrick, 1997)'
_diffrn_ambient_temperature 295(2)
_diffrn_measured_fraction_theta_full 0.995
_diffrn_measured_fraction_theta_max 0.995
_diffrn_measurement_device_type 'Bruker APEX area-detector diffractometer'
_diffrn_measurement_method '\f and \w scan'
_diffrn_radiation_monochromator graphite
_diffrn_radiation_source 'fine-focus sealed tube'
_diffrn_radiation_type MoK\a
_diffrn_radiation_wavelength 0.71073
_diffrn_reflns_av_R_equivalents 0.0303
_diffrn_reflns_av_sigmaI/netI 0.0303
_diffrn_reflns_limit_h_max 17
_diffrn_reflns_limit_h_min -16
_diffrn_reflns_limit_k_max 13
_diffrn_reflns_limit_k_min -13
_diffrn_reflns_limit_l_max 17
_diffrn_reflns_limit_l_min -19
_diffrn_reflns_number 15516
_diffrn_reflns_theta_full 26.00
_diffrn_reflns_theta_max 26.00
_diffrn_reflns_theta_min 2.36
_diffrn_standards_number 0
_exptl_absorpt_coefficient_mu 7.902
_exptl_absorpt_correction_T_max 0.3010
_exptl_absorpt_correction_T_min 0.2003
_exptl_absorpt_correction_type multi-scan
_exptl_absorpt_process_details 'SADABS (Bruker, 2002)'
_exptl_crystal_colour colorless
_exptl_crystal_density_diffrn 2.063
_exptl_crystal_density_method 'not measured'
_exptl_crystal_description block
_exptl_crystal_F_000 1300
_exptl_crystal_size_max 0.30
_exptl_crystal_size_mid 0.22
_exptl_crystal_size_min 0.20
_refine_diff_density_max 1.680
_refine_diff_density_min -0.971
_refine_diff_density_rms 0.117
_refine_ls_extinction_method none
_refine_ls_goodness_of_fit_ref 1.081
_refine_ls_hydrogen_treatment mixed
_refine_ls_matrix_type full
_refine_ls_number_parameters 316
_refine_ls_number_reflns 4261
_refine_ls_number_restraints 4
_refine_ls_restrained_S_all 1.081
_refine_ls_R_factor_all 0.0281
_refine_ls_R_factor_gt 0.0237
_refine_ls_shift/su_max 0.001
_refine_ls_shift/su_mean <0.001
_refine_ls_structure_factor_coef Fsqd
_refine_ls_weighting_details 'calc w=1/[\s^2^(Fo^2^)+(0.0381P)^2^+0.4560P] where P=(Fo^2^+2Fc^2^)/3'
_refine_ls_weighting_scheme calc
_refine_ls_wR_factor_gt 0.0615
_refine_ls_wR_factor_ref 0.0642
_reflns_number_gt 3798
_reflns_number_total 4261
_reflns_threshold_expression >2\s(I)
_cod_data_source_file ic700611esup2.cif
_cod_data_source_block 06-9-19-2
_cod_depositor_comments 'Adding full bibliography for 4333312--4333315.cif.'
_cod_original_sg_symbol_H-M 'P 21/c'
_cod_database_code 4333313

loop_
_symmetry_equiv_pos_as_xyz
'x, y, z'
'-x, y+1/2, -z+1/2'
'-x, -y, -z'
'x, -y-1/2, z-1/2'

loop_
_atom_site_label
_atom_site_type_symbol
_atom_site_fract_x
_atom_site_fract_y
_atom_site_fract_z
_atom_site_U_iso_or_equiv
_atom_site_adp_type
_atom_site_occupancy
_atom_site_symmetry_multiplicity
_atom_site_calc_flag
_atom_site_refinement_flags
Pb1 Pb 0.702998(10) 0.050014(10) 0.726136(9) 0.02797(7) Uani 1 1 d .
S1 S 0.12148(7) 0.27981(8) 0.46379(8) 0.0369(2) Uani 1 1 d .
N1 N 0.7364(2) 0.2640(2) 0.7751(2) 0.0288(6) Uani 1 1 d .
N2 N 0.8352(2) 0.1543(3) 0.6827(2) 0.0321(7) Uani 1 1 d .
N3 N 0.6343(3) 0.0345(3) 0.8568(2) 0.0355(7) Uani 1 1 d .
O1 O 0.5222(2) 0.1404(3) 0.6496(2) 0.0455(7) Uani 1 1 d .
O2 O 0.5881(2) 0.1349(3) 0.5455(2) 0.0499(7) Uani 1 1 d .
O3 O 0.4765(3) 0.1900(3) 0.3719(2) 0.0478(7) Uani 1 1 d D
O4 O 0.1644(2) 0.3072(3) 0.5646(2) 0.0575(8) Uani 1 1 d .
O5 O 0.0641(2) 0.1678(3) 0.4397(2) 0.0553(8) Uani 1 1 d .
O6 O 0.0623(3) 0.3806(3) 0.4035(3) 0.0769(12) Uani 1 1 d .
O7 O 0.8695(2) 0.0480(3) 0.8861(3) 0.0547(9) Uani 1 1 d D
C1 C 0.5129(3) 0.1554(3) 0.5663(3) 0.0332(8) Uani 1 1 d .
C2 C 0.4100(3) 0.1968(3) 0.4893(2) 0.0275(7) Uani 1 1 d .
C3 C 0.3975(3) 0.2143(3) 0.3955(3) 0.0320(8) Uani 1 1 d .
C4 C 0.3014(3) 0.2539(3) 0.3248(3) 0.0393(9) Uani 1 1 d .
H4 H 0.2928 0.2658 0.2627 0.047 Uiso 1 1 calc R
C5 C 0.2187(3) 0.2757(3) 0.3459(3) 0.0387(9) Uani 1 1 d .
H5 H 0.1544 0.3017 0.2980 0.046 Uiso 1 1 calc R
C6 C 0.2307(3) 0.2592(3) 0.4386(3) 0.0299(7) Uani 1 1 d .
C7 C 0.3255(3) 0.2205(3) 0.5094(3) 0.0292(7) Uani 1 1 d .
H7 H 0.3334 0.2101 0.5714 0.035 Uiso 1 1 calc R
C8 C 0.6890(3) 0.3139(3) 0.8250(3) 0.0366(9) Uani 1 1 d .
H8 H 0.6358 0.2704 0.8307 0.044 Uiso 1 1 calc R
C9 C 0.7158(4) 0.4255(4) 0.8674(3) 0.0431(10) Uani 1 1 d .
H9 H 0.6821 0.4568 0.9018 0.052 Uiso 1 1 calc R
C10 C 0.7930(4) 0.4906(4) 0.8585(3) 0.0495(11) Uani 1 1 d .
H10 H 0.8132 0.5664 0.8875 0.059 Uiso 1 1 calc R
C11 C 0.8407(4) 0.4422(3) 0.8061(3) 0.0427(10) Uani 1 1 d .
H11 H 0.8927 0.4859 0.7987 0.051 Uiso 1 1 calc R
C12 C 0.8107(3) 0.3276(3) 0.7641(2) 0.0283(7) Uani 1 1 d .
C13 C 0.8577(3) 0.2721(3) 0.7055(2) 0.0295(7) Uani 1 1 d .
C14 C 0.9190(4) 0.3368(4) 0.6735(3) 0.0485(10) Uani 1 1 d .
H14 H 0.9340 0.4185 0.6893 0.058 Uiso 1 1 calc R
C15 C 0.9578(4) 0.2786(5) 0.6177(4) 0.0564(13) Uani 1 1 d .
H15 H 0.9994 0.3208 0.5957 0.068 Uiso 1 1 calc R
C16 C 0.9349(3) 0.1583(5) 0.5947(3) 0.0495(11) Uani 1 1 d .
H16 H 0.9601 0.1177 0.5568 0.059 Uiso 1 1 calc R
C17 C 0.8740(3) 0.0998(4) 0.6291(3) 0.0438(9) Uani 1 1 d .
H17 H 0.8589 0.0178 0.6144 0.053 Uiso 1 1 calc R
C18 C 0.6805(4) 0.0600(4) 0.9492(3) 0.0449(11) Uani 1 1 d .
H18 H 0.7497 0.0875 0.9765 0.054 Uiso 1 1 calc R
C19 C 0.6307(3) 0.0478(4) 1.0071(3) 0.0431(10) Uani 1 1 d .
H19 H 0.6665 0.0678 1.0717 0.052 Uiso 1 1 calc R
C20 C 0.5286(3) 0.0064(3) 0.9704(2) 0.0272(7) Uani 1 1 d .
C21 C 0.4818(4) -0.0214(4) 0.8746(3) 0.0478(11) Uani 1 1 d .
H21 H 0.4129 -0.0499 0.8456 0.057 Uiso 1 1 calc R
C22 C 0.5362(4) -0.0074(5) 0.8212(3) 0.0535(12) Uani 1 1 d .
H22 H 0.5027 -0.0284 0.7567 0.064 Uiso 1 1 calc R
H3A H 0.527(3) 0.169(5) 0.425(2) 0.080 Uiso 1 1 d D
H7B H 0.930(2) 0.065(4) 0.891(4) 0.080 Uiso 1 1 d D
H7A H 0.872(4) -0.021(3) 0.911(4) 0.080 Uiso 1 1 d D

loop_
_atom_site_aniso_label
_atom_site_aniso_U_11
_atom_site_aniso_U_22
_atom_site_aniso_U_33
_atom_site_aniso_U_23
_atom_site_aniso_U_13
_atom_site_aniso_U_12
Pb1 0.02341(10) 0.02819(9) 0.03359(10) -0.00188(5) 0.01387(7) -0.00174(4)
S1 0.0261(5) 0.0321(4) 0.0560(6) 0.0042(4) 0.0214(4) 0.0036(3)
N1 0.0323(16) 0.0265(14) 0.0289(16) 0.0023(11) 0.0148(13) 0.0040(12)
N2 0.0296(16) 0.0385(16) 0.0326(16) -0.0016(13) 0.0177(14) 0.0000(12)
N3 0.0357(19) 0.0445(18) 0.0296(17) 0.0026(12) 0.0174(15) -0.0064(13)
O1 0.0292(15) 0.0705(19) 0.0316(15) 0.0056(13) 0.0090(12) 0.0108(13)
O2 0.0292(15) 0.071(2) 0.0544(18) 0.0123(14) 0.0230(14) 0.0106(13)
O3 0.0458(18) 0.0666(19) 0.0426(17) 0.0032(14) 0.0304(15) 0.0103(15)
O4 0.0438(18) 0.075(2) 0.067(2) -0.0206(17) 0.0363(17) -0.0032(15)
O5 0.0419(18) 0.0514(17) 0.076(2) -0.0076(15) 0.0296(17) -0.0167(13)
O6 0.054(2) 0.062(2) 0.133(4) 0.050(2) 0.059(2) 0.0339(17)
O7 0.0245(16) 0.072(2) 0.056(2) 0.0298(15) 0.0079(15) 0.0005(13)
C1 0.0241(19) 0.0357(18) 0.039(2) 0.0017(15) 0.0133(16) 0.0009(14)
C2 0.0253(18) 0.0269(16) 0.0314(19) -0.0014(13) 0.0137(15) -0.0009(13)
C3 0.038(2) 0.0312(17) 0.033(2) -0.0025(14) 0.0216(17) -0.0003(15)
C4 0.048(2) 0.042(2) 0.0266(19) 0.0020(15) 0.0160(18) 0.0055(17)
C5 0.033(2) 0.038(2) 0.034(2) 0.0048(15) 0.0049(17) 0.0043(16)
C6 0.0252(18) 0.0279(16) 0.038(2) 0.0011(14) 0.0150(16) 0.0004(13)
C7 0.0272(18) 0.0300(17) 0.0307(19) 0.0015(13) 0.0132(15) -0.0001(13)
C8 0.041(2) 0.0379(19) 0.038(2) 0.0041(16) 0.0231(18) 0.0084(16)
C9 0.048(3) 0.045(2) 0.035(2) -0.0031(17) 0.017(2) 0.0134(19)
C10 0.048(3) 0.038(2) 0.050(3) -0.0140(19) 0.011(2) 0.0017(19)
C11 0.034(2) 0.034(2) 0.051(3) -0.0036(16) 0.010(2) -0.0062(15)
C12 0.0231(17) 0.0273(17) 0.0292(19) 0.0030(13) 0.0071(15) 0.0029(13)
C13 0.0211(17) 0.0368(18) 0.0301(19) 0.0076(14) 0.0109(15) 0.0019(13)
C14 0.045(2) 0.049(2) 0.061(3) 0.007(2) 0.032(2) -0.0070(19)
C15 0.044(3) 0.079(3) 0.061(3) 0.020(2) 0.036(2) 0.000(2)
C16 0.040(2) 0.076(3) 0.041(2) 0.006(2) 0.025(2) 0.014(2)
C17 0.040(2) 0.050(2) 0.048(2) -0.0052(19) 0.025(2) 0.0031(19)
C18 0.029(2) 0.072(3) 0.033(2) -0.0023(17) 0.0128(19) -0.0098(17)
C19 0.029(2) 0.072(3) 0.024(2) -0.0047(16) 0.0089(18) -0.0082(17)
C20 0.0287(18) 0.0234(15) 0.0281(18) 0.0027(13) 0.0113(15) -0.0001(13)
C21 0.037(2) 0.077(3) 0.032(2) -0.014(2) 0.018(2) -0.027(2)
C22 0.050(3) 0.083(3) 0.030(2) -0.015(2) 0.020(2) -0.033(3)

loop_
_atom_type_symbol
_atom_type_description
_atom_type_scat_dispersion_real
_atom_type_scat_dispersion_imag
_atom_type_scat_source
C C 0.0033 0.0016 'International Tables Vol C Tables 4.2.6.8 and 6.1.1.4'
H H 0.0000 0.0000 'International Tables Vol C Tables 4.2.6.8 and 6.1.1.4'
N N 0.0061 0.0033 'International Tables Vol C Tables 4.2.6.8 and 6.1.1.4'
O O 0.0106 0.0060 'International Tables Vol C Tables 4.2.6.8 and 6.1.1.4'
S S 0.1246 0.1234 'International Tables Vol C Tables 4.2.6.8 and 6.1.1.4'
Pb Pb -3.3944 10.1111 'International Tables Vol C Tables 4.2.6.8 and 6.1.1.4'

loop_
_geom_angle_atom_site_label_1
_geom_angle_atom_site_label_2
_geom_angle_atom_site_label_3
_geom_angle
_geom_angle_site_symmetry_3
N1 Pb1 O1 77.46(10) .
N1 Pb1 N2 65.59(9) .
O1 Pb1 N2 114.67(10) .
N1 Pb1 O7 74.85(10) .
O1 Pb1 O7 140.63(11) .
N2 Pb1 O7 78.01(10) .
N1 Pb1 N3 84.70(9) .
O1 Pb1 N3 74.87(10) .
N2 Pb1 N3 144.24(10) .
O7 Pb1 N3 75.21(11) .
N1 Pb1 O2 86.39(10) .
O1 Pb1 O2 49.85(9) .
N2 Pb1 O2 75.01(9) .
O7 Pb1 O2 151.74(9) .
N3 Pb1 O2 124.61(9) .
N1 Pb1 O3 106.82(7) 2_646
O1 Pb1 O3 87.48(7) 2_646
N2 Pb1 O3 152.57(7) 2_646
O7 Pb1 O3 74.57(8) 2_646
N3 Pb1 O3 23.42(7) 2_646
O2 Pb1 O3 132.10(7) 2_646
O5 S1 O4 112.3(2) .
O5 S1 O6 112.8(2) .
O4 S1 O6 112.8(2) .
O5 S1 C6 106.46(18) .
O4 S1 C6 106.38(17) .
O6 S1 C6 105.27(19) .
C12 N1 C8 119.0(3) .
C12 N1 Pb1 120.9(2) .
C8 N1 Pb1 119.5(2) .
C17 N2 C13 119.0(3) .
C17 N2 Pb1 121.8(3) .
C13 N2 Pb1 118.8(2) .
C18 N3 C22 116.5(4) .
C18 N3 Pb1 131.1(3) .
C22 N3 Pb1 112.4(3) .
C1 O1 Pb1 99.1(2) .
C1 O2 Pb1 88.9(2) .
C3 O3 H3A 104(4) .
Pb1 O7 H7B 123(4) .
Pb1 O7 H7A 106(4) .
H7B O7 H7A 109(5) .
O1 C1 O2 122.0(3) .
O1 C1 C2 119.1(3) .
O2 C1 C2 118.9(3) .
C7 C2 C3 119.1(3) .
C7 C2 C1 120.7(3) .
C3 C2 C1 120.2(3) .
O3 C3 C4 119.1(3) .
O3 C3 C2 121.4(3) .
C4 C3 C2 119.5(3) .
C5 C4 C3 120.5(4) .
C5 C4 H4 119.8 .
C3 C4 H4 119.8 .
C4 C5 C6 120.3(3) .
C4 C5 H5 119.8 .
C6 C5 H5 119.8 .
C7 C6 C5 119.9(3) .
C7 C6 S1 120.1(3) .
C5 C6 S1 120.0(3) .
C6 C7 C2 120.7(3) .
C6 C7 H7 119.6 .
C2 C7 H7 119.6 .
N1 C8 C9 122.7(4) .
N1 C8 H8 118.6 .
C9 C8 H8 118.6 .
C8 C9 C10 119.0(4) .
C8 C9 H9 120.5 .
C10 C9 H9 120.5 .
C9 C10 C11 119.1(4) .
C9 C10 H10 120.4 .
C11 C10 H10 120.4 .
C10 C11 C12 119.9(4) .
C10 C11 H11 120.1 .
C12 C11 H11 120.1 .
N1 C12 C11 120.3(4) .
N1 C12 C13 117.5(3) .
C11 C12 C13 122.2(4) .
N2 C13 C14 120.9(4) .
N2 C13 C12 116.2(3) .
C14 C13 C12 122.9(3) .
C15 C14 C13 119.0(4) .
C15 C14 H14 120.5 .
C13 C14 H14 120.5 .
C16 C15 C14 119.9(4) .
C16 C15 H15 120.0 .
C14 C15 H15 120.0 .
C17 C16 C15 118.0(4) .
C17 C16 H16 121.0 .
C15 C16 H16 121.0 .
N2 C17 C16 123.1(4) .
N2 C17 H17 118.4 .
C16 C17 H17 118.4 .
N3 C18 C19 123.0(4) .
N3 C18 H18 118.5 .
C19 C18 H18 118.5 .
C20 C19 C18 120.8(4) .
C20 C19 H19 119.6 .
C18 C19 H19 119.6 .
C21 C20 C19 115.8(4) .
C21 C20 C20 121.5(4) 3_657
C19 C20 C20 122.7(4) 3_657
C20 C21 C22 120.3(4) .
C20 C21 H21 119.8 .
C22 C21 H21 119.8 .
N3 C22 C21 123.6(4) .
N3 C22 H22 118.2 .
C21 C22 H22 118.2 .

loop_
_geom_bond_atom_site_label_1
_geom_bond_atom_site_label_2
_geom_bond_distance
_geom_bond_site_symmetry_2
Pb1 N1 2.451(3) .
Pb1 O1 2.503(3) .
Pb1 N2 2.536(3) .
Pb1 O7 2.560(3) .
Pb1 N3 2.627(3) .
Pb1 O2 2.714(3) .
Pb1 O3 8.697(3) 2_646
S1 O5 1.431(3) .
S1 O4 1.441(3) .
S1 O6 1.453(3) .
S1 C6 1.776(4) .
N1 C12 1.338(5) .
N1 C8 1.351(5) .
N2 C17 1.331(5) .
N2 C13 1.342(4) .
N3 C18 1.319(5) .
N3 C22 1.331(5) .
O1 C1 1.257(5) .
O2 C1 1.267(5) .
O3 C3 1.354(5) .
O3 H3A 0.85(3) .
O7 H7B 0.85(4) .
O7 H7A 0.85(4) .
C1 C2 1.489(5) .
C2 C7 1.392(5) .
C2 C3 1.406(5) .
C3 C4 1.387(5) .
C4 C5 1.374(6) .
C4 H4 0.9300 .
C5 C6 1.388(5) .
C5 H5 0.9300 .
C6 C7 1.373(5) .
C7 H7 0.9300 .
C8 C9 1.364(5) .
C8 H8 0.9300 .
C9 C10 1.366(7) .
C9 H9 0.9300 .
C10 C11 1.380(7) .
C10 H10 0.9300 .
C11 C12 1.395(5) .
C11 H11 0.9300 .
C12 C13 1.481(5) .
C13 C14 1.379(5) .
C14 C15 1.376(7) .
C14 H14 0.9300 .
C15 C16 1.370(7) .
C15 H15 0.9300 .
C16 C17 1.364(6) .
C16 H16 0.9300 .
C17 H17 0.9300 .
C18 C19 1.380(6) .
C18 H18 0.9300 .
C19 C20 1.377(5) .
C19 H19 0.9300 .
C20 C21 1.372(5) .
C20 C20 1.482(7) 3_657
C21 C22 1.373(6) .
C21 H21 0.9300 .
C22 H22 0.9300 .

loop_
_geom_hbond_atom_site_label_D
_geom_hbond_atom_site_label_H
_geom_hbond_atom_site_label_A
_geom_hbond_distance_DH
_geom_hbond_distance_HA
_geom_hbond_distance_DA
_geom_hbond_angle_DHA
_geom_hbond_site_symmetry_A
O3 H3A O2 0.85(3) 1.72(3) 2.526(4) 156(6) .
O7 H7B O6 0.85(4) 1.90(4) 2.742(5) 174(5) 4_666
O7 H7A O4 0.85(4) 2.04(4) 2.854(4) 163(5) 2_646

loop_
_geom_torsion_atom_site_label_1
_geom_torsion_atom_site_label_2
_geom_torsion_atom_site_label_3
_geom_torsion_atom_site_label_4
_geom_torsion
_geom_torsion_site_symmetry_1
_geom_torsion_site_symmetry_4
O1 Pb1 N1 C12 -130.4(3) . .
N2 Pb1 N1 C12 -5.6(2) . .
O7 Pb1 N1 C12 77.9(3) . .
N3 Pb1 N1 C12 154.0(3) . .
O2 Pb1 N1 C12 -80.8(2) . .
O3 Pb1 N1 C12 146.2(2) 2_646 .
O1 Pb1 N1 C8 58.2(3) . .
N2 Pb1 N1 C8 -177.0(3) . .
O7 Pb1 N1 C8 -93.5(3) . .
N3 Pb1 N1 C8 -17.5(3) . .
O2 Pb1 N1 C8 107.8(3) . .
O3 Pb1 N1 C8 -25.2(3) 2_646 .
N1 Pb1 N2 C17 -173.4(3) . .
O1 Pb1 N2 C17 -111.5(3) . .
O7 Pb1 N2 C17 108.0(3) . .
N3 Pb1 N2 C17 150.1(3) . .
O2 Pb1 N2 C17 -80.5(3) . .
O3 Pb1 N2 C17 107.2(3) 2_646 .
N1 Pb1 N2 C13 -0.8(2) . .
O1 Pb1 N2 C13 61.1(3) . .
O7 Pb1 N2 C13 -79.5(3) . .
N3 Pb1 N2 C13 -37.3(3) . .
O2 Pb1 N2 C13 92.0(3) . .
O3 Pb1 N2 C13 -80.2(3) 2_646 .
N1 Pb1 N3 C18 -56.3(4) . .
O1 Pb1 N3 C18 -134.7(4) . .
N2 Pb1 N3 C18 -23.4(4) . .
O7 Pb1 N3 C18 19.4(3) . .
O2 Pb1 N3 C18 -138.2(3) . .
O3 Pb1 N3 C18 104.6(4) 2_646 .
N1 Pb1 N3 C22 124.2(3) . .
O1 Pb1 N3 C22 45.8(3) . .
N2 Pb1 N3 C22 157.2(3) . .
O7 Pb1 N3 C22 -160.1(3) . .
O2 Pb1 N3 C22 42.3(4) . .
O3 Pb1 N3 C22 -74.8(3) 2_646 .
N1 Pb1 O1 C1 98.8(2) . .
N2 Pb1 O1 C1 43.4(3) . .
O7 Pb1 O1 C1 144.9(2) . .
N3 Pb1 O1 C1 -173.4(3) . .
O2 Pb1 O1 C1 2.8(2) . .
O3 Pb1 O1 C1 -153.4(2) 2_646 .
N1 Pb1 O2 C1 -79.4(2) . .
O1 Pb1 O2 C1 -2.8(2) . .
N2 Pb1 O2 C1 -145.1(2) . .
O7 Pb1 O2 C1 -127.3(3) . .
N3 Pb1 O2 C1 1.6(3) . .
O3 Pb1 O2 C1 30.1(3) 2_646 .
Pb1 O1 C1 O2 -5.5(4) . .
Pb1 O1 C1 C2 173.6(3) . .
Pb1 O2 C1 O1 5.0(4) . .
Pb1 O2 C1 C2 -174.1(3) . .
O1 C1 C2 C7 1.0(5) . .
O2 C1 C2 C7 -179.9(3) . .
O1 C1 C2 C3 -180.0(3) . .
O2 C1 C2 C3 -0.8(5) . .
C7 C2 C3 O3 -178.6(3) . .
C1 C2 C3 O3 2.3(5) . .
C7 C2 C3 C4 -0.4(5) . .
C1 C2 C3 C4 -179.4(3) . .
O3 C3 C4 C5 178.0(4) . .
C2 C3 C4 C5 -0.2(5) . .
C3 C4 C5 C6 0.5(6) . .
C4 C5 C6 C7 -0.1(5) . .
C4 C5 C6 S1 -176.7(3) . .
O5 S1 C6 C7 -93.0(3) . .
O4 S1 C6 C7 27.0(3) . .
O6 S1 C6 C7 147.0(3) . .
O5 S1 C6 C5 83.6(3) . .
O4 S1 C6 C5 -156.4(3) . .
O6 S1 C6 C5 -36.5(4) . .
C5 C6 C7 C2 -0.4(5) . .
S1 C6 C7 C2 176.1(3) . .
C3 C2 C7 C6 0.7(5) . .
C1 C2 C7 C6 179.8(3) . .
C12 N1 C8 C9 -2.1(5) . .
Pb1 N1 C8 C9 169.5(3) . .
N1 C8 C9 C10 0.7(6) . .
C8 C9 C10 C11 0.8(6) . .
C9 C10 C11 C12 -0.8(7) . .
C8 N1 C12 C11 1.9(5) . .
Pb1 N1 C12 C11 -169.5(3) . .
C8 N1 C12 C13 -177.5(3) . .
Pb1 N1 C12 C13 11.1(4) . .
C10 C11 C12 N1 -0.5(6) . .
C10 C11 C12 C13 178.8(4) . .
C17 N2 C13 C14 0.6(5) . .
Pb1 N2 C13 C14 -172.1(3) . .
C17 N2 C13 C12 179.1(3) . .
Pb1 N2 C13 C12 6.3(4) . .
N1 C12 C13 N2 -11.4(4) . .
C11 C12 C13 N2 169.3(3) . .
N1 C12 C13 C14 167.1(3) . .
C11 C12 C13 C14 -12.3(6) . .
N2 C13 C14 C15 -0.3(6) . .
C12 C13 C14 C15 -178.7(4) . .
C13 C14 C15 C16 0.1(7) . .
C14 C15 C16 C17 -0.4(7) . .
C13 N2 C17 C16 -0.9(6) . .
Pb1 N2 C17 C16 171.7(3) . .
C15 C16 C17 N2 0.8(7) . .
C22 N3 C18 C19 -1.6(6) . .
Pb1 N3 C18 C19 178.9(3) . .
N3 C18 C19 C20 0.6(7) . .
C18 C19 C20 C21 0.2(6) . .
C18 C19 C20 C20 -179.0(4) . 3_657
C19 C20 C21 C22 0.0(7) . .
C20 C20 C21 C22 179.3(5) 3_657 .
C18 N3 C22 C21 1.9(8) . .
Pb1 N3 C22 C21 -178.6(4) . .
C20 C21 C22 N3 -1.1(8) . .
